data_7024184
loop_
_publ_author_name
'Tan, Huaqiao'
'Chen, Weilin'
'Liu, Ding'
'Li, Yangguang'
'Wang, Enbo'

_publ_section_title
;
 Two new cantilever-type polyoxometalates constructed from {Mo(2)O(4)}(2+)
 fragments and diphosphonates.
;
_journal_issue 5
_journal_name_full 'Dalton transactions (Cambridge, England : 2003)'
_journal_page_first 1245
_journal_page_last 1249
_journal_paper_doi 10.1039/b912321k
_journal_volume 39
_journal_year 2010
_chemical_formula_sum 'C8 H46 Mo4 N6 O32 P4 V'
_chemical_formula_weight 1297.09
_chemical_name_systematic
;
?
;
_space_group_IT_number 14
_symmetry_cell_setting monoclinic
_symmetry_space_group_name_Hall '-P 2yn'
_symmetry_space_group_name_H-M 'P 1 21/n 1'
_atom_sites_solution_hydrogens none
_atom_sites_solution_primary direct
_atom_sites_solution_secondary difmap
_audit_creation_method SHELXL-97
_cell_angle_alpha 90.00
_cell_angle_beta 98.27(3)
_cell_angle_gamma 90.00
_cell_formula_units_Z 2
_cell_length_a 11.056(2)
_cell_length_b 17.233(3)
_cell_length_c 11.722(2)
_cell_measurement_reflns_used 3882
_cell_measurement_temperature 293(2)
_cell_measurement_theta_max 25.00
_cell_measurement_theta_min 3.01
_cell_volume 2210.1(7)
_computing_structure_refinement 'SHELXL-97 (Sheldrick, 1997)'
_computing_structure_solution 'SHELXS-97 (Sheldrick, 1990)'
_diffrn_ambient_temperature 293(2)
_diffrn_detector_area_resol_mean 0.01
_diffrn_measured_fraction_theta_full 0.998
_diffrn_measured_fraction_theta_max 0.998
_diffrn_measurement_device_type 'Rigaku R-AXIS RAPID IP'
_diffrn_measurement_method Oscillation
_diffrn_radiation_monochromator graphite
_diffrn_radiation_source 'fine-focus sealed tube'
_diffrn_radiation_type MoK\a
_diffrn_radiation_wavelength 0.71073
_diffrn_reflns_av_R_equivalents 0.1151
_diffrn_reflns_av_sigmaI/netI 0.0906
_diffrn_reflns_limit_h_max 13
_diffrn_reflns_limit_h_min -13
_diffrn_reflns_limit_k_max 20
_diffrn_reflns_limit_k_min -20
_diffrn_reflns_limit_l_max 13
_diffrn_reflns_limit_l_min -13
_diffrn_reflns_number 17042
_diffrn_reflns_theta_full 25.00
_diffrn_reflns_theta_max 25.00
_diffrn_reflns_theta_min 3.01
_diffrn_standards_decay_% none
_diffrn_standards_interval_count 0
_diffrn_standards_interval_time 0
_diffrn_standards_number 0
_exptl_absorpt_coefficient_mu 1.549
_exptl_absorpt_correction_T_max 0.734
_exptl_absorpt_correction_T_min 0.684
_exptl_absorpt_correction_type multi-scan
_exptl_absorpt_process_details 'ABSCOR by T.Higashi 8 March, 1995'
_exptl_crystal_colour brown
_exptl_crystal_density_diffrn 1.949
_exptl_crystal_density_method 'not measured'
_exptl_crystal_description block
_exptl_crystal_F_000 1286
_exptl_crystal_size_max 0.29
_exptl_crystal_size_mid 0.21
_exptl_crystal_size_min 0.20
_refine_diff_density_max 1.430
_refine_diff_density_min -0.868
_refine_diff_density_rms 0.197
_refine_ls_extinction_method SHELXL
_refine_ls_goodness_of_fit_ref 1.104
_refine_ls_hydrogen_treatment none
_refine_ls_matrix_type full
_refine_ls_number_parameters 277
_refine_ls_number_reflns 3882
_refine_ls_number_restraints 18
_refine_ls_restrained_S_all 1.107
_refine_ls_R_factor_all 0.1093
_refine_ls_R_factor_gt 0.0711
_refine_ls_shift/su_max 0.000
_refine_ls_shift/su_mean 0.000
_refine_ls_structure_factor_coef Fsqd
_refine_ls_weighting_details 'calc w=1/[\s^2^(Fo^2^)+(0.0900P)^2^+9.9308P] where P=(Fo^2^+2Fc^2^)/3'
_refine_ls_weighting_scheme calc
_refine_ls_wR_factor_gt 0.1733
_refine_ls_wR_factor_ref 0.1951
_reflns_number_gt 2651
_reflns_number_total 3882
_reflns_threshold_expression >2sigma(I)
_cod_data_source_file b912321k.txt
_cod_data_source_block web2
_cod_original_cell_volume 2210.2(8)
_cod_original_sg_symbol_H-M P2(1)/n
_cod_database_code 7024184

loop_
_symmetry_equiv_pos_as_xyz
'x, y, z'
'-x+1/2, y+1/2, -z+1/2'
'-x, -y, -z'
'x-1/2, -y-1/2, z-1/2'

loop_
_atom_site_label
_atom_site_type_symbol
_atom_site_fract_x
_atom_site_fract_y
_atom_site_fract_z
_atom_site_U_iso_or_equiv
_atom_site_adp_type
_atom_site_occupancy
_atom_site_symmetry_multiplicity
_atom_site_calc_flag
_atom_site_refinement_flags
Mo1 Mo -0.23335(9) 0.67987(5) 0.76620(7) 0.0263(3) Uani 1 1 d .
Mo2 Mo -0.14856(10) 0.68431(5) 0.51565(8) 0.0300(3) Uani 1 1 d .
V1 V 0.0000 0.5000 0.5000 0.0234(6) Uani 1 2 d S
P2 P 0.0126(3) 0.57886(15) 0.7485(2) 0.0214(6) Uani 1 1 d .
P1 P -0.2280(3) 0.50856(15) 0.6432(2) 0.0239(6) Uani 1 1 d .
O13 O 0.0744(6) 0.5374(4) 0.6575(5) 0.0245(16) Uani 1 1 d .
O12 O 0.1566(7) 0.5309(4) 0.4437(5) 0.0242(16) Uani 1 1 d .
O11 O -0.3847(8) 0.6803(5) 0.7781(7) 0.042(2) Uani 1 1 d .
O10 O -0.0681(7) 0.6026(4) 0.4686(6) 0.0301(18) Uani 1 1 d .
O9 O -0.0501(7) 0.6557(4) 0.6998(6) 0.0252(16) Uani 1 1 d .
O8 O 0.0963(7) 0.5911(4) 0.8585(6) 0.0278(17) Uani 1 1 d .
O7 O -0.0524(10) 0.7590(5) 0.4956(8) 0.053(3) Uani 1 1 d .
O6 O -0.1854(7) 0.5812(4) 0.8387(5) 0.0269(17) Uani 1 1 d .
O5 O -0.2597(7) 0.5953(4) 0.6082(6) 0.0267(16) Uani 1 1 d .
C4 C -0.0412(11) 0.3840(6) 0.7998(9) 0.028(2) Uani 1 1 d .
H4A H -0.1068 0.3554 0.7544 0.034 Uiso 1 1 calc R
H4B H 0.0137 0.4020 0.7480 0.034 Uiso 1 1 calc R
O4 O -0.1683(8) 0.7410(4) 0.8734(6) 0.038(2) Uani 1 1 d .
O3 O -0.3376(7) 0.4639(5) 0.6652(6) 0.0372(19) Uani 1 1 d .
O2 O -0.2296(7) 0.7410(4) 0.6347(6) 0.0306(18) Uani 1 1 d .
N1 N -0.0473(8) 0.2992(5) 0.9724(7) 0.027(2) Uani 1 1 d .
H1A H -0.0035 0.2649 1.0176 0.041 Uiso 1 1 calc R
H1B H -0.1139 0.2763 0.9357 0.041 Uiso 1 1 calc R
H1C H -0.0692 0.3380 1.0151 0.041 Uiso 1 1 calc R
O1 O -0.2704(9) 0.6953(5) 0.4078(7) 0.050(2) Uani 1 1 d .
C1 C -0.1224(10) 0.5246(6) 0.7776(8) 0.024(2) Uani 1 1 d .
C2 C 0.0272(11) 0.3301(6) 0.8867(9) 0.032(3) Uani 1 1 d .
H2A H 0.0579 0.2869 0.8464 0.039 Uiso 1 1 calc R
H2B H 0.0970 0.3575 0.9275 0.039 Uiso 1 1 calc R
C3 C -0.0946(10) 0.4535(6) 0.8535(8) 0.026(2) Uani 1 1 d .
H3A H -0.0381 0.4688 0.9208 0.031 Uiso 1 1 calc R
H3B H -0.1697 0.4373 0.8802 0.031 Uiso 1 1 calc R
N3 N -0.4759(11) 0.3769(6) 0.4826(10) 0.055(3) Uani 1 1 d .
N2 N -0.3019(12) 0.8148(7) 1.0330(10) 0.060(3) Uani 1 1 d .
O5W O 0.3091(16) 0.6624(10) 0.7728(13) 0.041(4) Uani 0.50 1 d PU
O6W O -0.5220(15) 0.5617(11) 0.7140(17) 0.049(5) Uani 0.50 1 d P
O3W O -0.4202(18) 0.3777(10) 0.8297(16) 0.052(5) Uani 0.50 1 d PU
O2W O 0.274(2) 0.4786(16) 0.9434(18) 0.082(8) Uani 0.50 1 d P
O1W O 0.327(2) 0.4761(12) 0.6824(18) 0.068(6) Uani 0.50 1 d PU
O4W O -0.668(2) 0.3303(15) 0.835(3) 0.100(9) Uani 0.50 1 d P

loop_
_atom_site_aniso_label
_atom_site_aniso_U_11
_atom_site_aniso_U_22
_atom_site_aniso_U_33
_atom_site_aniso_U_23
_atom_site_aniso_U_13
_atom_site_aniso_U_12
Mo1 0.0324(6) 0.0277(5) 0.0185(5) -0.0027(4) 0.0026(4) 0.0089(4)
Mo2 0.0456(7) 0.0242(5) 0.0212(5) 0.0036(4) 0.0085(4) 0.0106(4)
V1 0.0359(15) 0.0215(12) 0.0136(11) -0.0007(9) 0.0066(11) 0.0032(11)
P2 0.0306(16) 0.0210(13) 0.0125(11) -0.0020(10) 0.0023(11) 0.0030(11)
P1 0.0323(16) 0.0220(13) 0.0176(12) -0.0027(10) 0.0045(11) -0.0008(12)
O13 0.029(4) 0.027(4) 0.018(3) -0.001(3) 0.002(3) 0.008(3)
O12 0.038(4) 0.022(4) 0.014(3) 0.001(3) 0.007(3) -0.003(3)
O11 0.039(5) 0.044(5) 0.046(5) -0.003(4) 0.011(4) 0.011(4)
O10 0.050(5) 0.022(4) 0.019(3) 0.006(3) 0.007(3) 0.012(3)
O9 0.037(4) 0.016(3) 0.024(4) 0.005(3) 0.009(3) 0.006(3)
O8 0.028(4) 0.034(4) 0.020(3) -0.004(3) -0.002(3) 0.007(3)
O7 0.083(7) 0.027(4) 0.056(5) 0.007(4) 0.032(6) -0.003(5)
O6 0.039(5) 0.032(4) 0.011(3) -0.005(3) 0.009(3) 0.010(3)
O5 0.034(4) 0.026(4) 0.019(3) -0.002(3) 0.002(3) 0.002(3)
C4 0.043(7) 0.022(5) 0.020(5) 0.006(4) 0.005(5) 0.000(5)
O4 0.054(6) 0.030(4) 0.029(4) -0.010(3) 0.003(4) 0.008(4)
O3 0.036(5) 0.046(5) 0.031(4) -0.001(4) 0.010(4) -0.010(4)
O2 0.039(5) 0.029(4) 0.023(4) -0.003(3) 0.002(3) 0.010(3)
N1 0.031(5) 0.023(5) 0.027(5) 0.002(4) 0.003(4) -0.005(4)
O1 0.069(7) 0.050(5) 0.031(4) 0.010(4) 0.004(4) 0.029(5)
C1 0.031(6) 0.021(5) 0.021(5) -0.007(4) 0.011(5) 0.001(4)
C2 0.046(7) 0.024(6) 0.028(6) 0.001(5) 0.007(5) 0.008(5)
C3 0.035(6) 0.028(5) 0.013(4) 0.002(4) -0.001(4) -0.006(5)
N3 0.046(7) 0.043(6) 0.069(8) -0.017(6) -0.018(6) 0.019(5)
N2 0.068(9) 0.059(8) 0.057(7) 0.003(6) 0.021(7) 0.024(7)
O5W 0.049(8) 0.047(8) 0.027(6) -0.024(6) 0.007(6) -0.012(6)
O6W 0.017(9) 0.059(12) 0.072(12) 0.001(10) 0.013(9) 0.003(8)
O3W 0.062(9) 0.036(7) 0.064(8) 0.030(7) 0.033(7) 0.011(7)
O2W 0.065(15) 0.13(2) 0.051(12) 0.004(13) 0.014(11) 0.052(15)
O1W 0.068(9) 0.067(9) 0.064(9) -0.014(7) -0.008(8) 0.025(8)
O4W 0.066(17) 0.10(2) 0.12(2) 0.054(18) -0.017(16) -0.014(15)

loop_
_atom_type_symbol
_atom_type_description
_atom_type_scat_dispersion_real
_atom_type_scat_dispersion_imag
_atom_type_scat_source
C C 0.0033 0.0016 'International Tables Vol C Tables 4.2.6.8 and 6.1.1.4'
H H 0.0000 0.0000 'International Tables Vol C Tables 4.2.6.8 and 6.1.1.4'
N N 0.0061 0.0033 'International Tables Vol C Tables 4.2.6.8 and 6.1.1.4'
O O 0.0106 0.0060 'International Tables Vol C Tables 4.2.6.8 and 6.1.1.4'
Mo Mo -1.6832 0.6857 'International Tables Vol C Tables 4.2.6.8 and 6.1.1.4'
P P 0.1023 0.0942 'International Tables Vol C Tables 4.2.6.8 and 6.1.1.4'
V V 0.3005 0.5294 'International Tables Vol C Tables 4.2.6.8 and 6.1.1.4'

loop_
_geom_angle_atom_site_label_1
_geom_angle_atom_site_label_2
_geom_angle_atom_site_label_3
_geom_angle
_geom_angle_site_symmetry_1
_geom_angle_site_symmetry_3
O11 Mo1 O4 104.6(4) . .
O11 Mo1 O2 101.8(4) . .
O4 Mo1 O2 101.6(4) . .
O11 Mo1 O6 100.2(4) . .
O4 Mo1 O6 99.1(3) . .
O2 Mo1 O6 144.8(3) . .
O11 Mo1 O9 161.8(3) . .
O4 Mo1 O9 93.5(3) . .
O2 Mo1 O9 72.6(3) . .
O6 Mo1 O9 78.0(3) . .
O11 Mo1 O5 93.2(3) . .
O4 Mo1 O5 162.2(4) . .
O2 Mo1 O5 73.4(3) . .
O6 Mo1 O5 78.3(3) . .
O9 Mo1 O5 68.7(3) . .
O11 Mo1 Mo2 119.7(3) . .
O4 Mo1 Mo2 120.6(3) . .
O2 Mo1 Mo2 35.8(2) . .
O6 Mo1 Mo2 108.94(18) . .
O9 Mo1 Mo2 46.41(17) . .
O5 Mo1 Mo2 46.41(18) . .
O7 Mo2 O1 104.7(5) . .
O7 Mo2 O10 101.7(4) . .
O1 Mo2 O10 103.3(4) . .
O7 Mo2 O2 94.5(4) . .
O1 Mo2 O2 94.4(4) . .
O10 Mo2 O2 151.9(3) . .
O7 Mo2 O9 94.0(4) . .
O1 Mo2 O9 156.6(4) . .
O10 Mo2 O9 86.1(3) . .
O2 Mo2 O9 69.9(3) . .
O7 Mo2 O5 160.3(4) . .
O1 Mo2 O5 90.3(4) . .
O10 Mo2 O5 86.9(3) . .
O2 Mo2 O5 71.3(3) . .
O9 Mo2 O5 68.7(2) . .
O7 Mo2 Mo1 114.4(3) . .
O1 Mo2 Mo1 112.0(3) . .
O10 Mo2 Mo1 119.1(2) . .
O2 Mo2 Mo1 32.9(2) . .
O9 Mo2 Mo1 46.00(18) . .
O5 Mo2 Mo1 46.74(17) . .
O10 V1 O10 180.000(2) 3_566 .
O10 V1 O12 91.4(3) 3_566 3_566
O10 V1 O12 88.6(3) . 3_566
O10 V1 O12 88.6(3) 3_566 .
O10 V1 O12 91.4(3) . .
O12 V1 O12 180.000(1) 3_566 .
O10 V1 O13 88.8(3) 3_566 3_566
O10 V1 O13 91.2(3) . 3_566
O12 V1 O13 87.6(3) 3_566 3_566
O12 V1 O13 92.4(3) . 3_566
O10 V1 O13 91.2(3) 3_566 .
O10 V1 O13 88.8(3) . .
O12 V1 O13 92.4(3) 3_566 .
O12 V1 O13 87.6(3) . .
O13 V1 O13 180.000(1) 3_566 .
O8 P2 O13 112.7(4) . .
O8 P2 O9 112.5(4) . .
O13 P2 O9 111.2(4) . .
O8 P2 C1 109.4(5) . .
O13 P2 C1 110.4(4) . .
O9 P2 C1 99.8(5) . .
O3 P1 O12 113.3(4) . 3_566
O3 P1 O5 112.3(5) . .
O12 P1 O5 111.3(4) 3_566 .
O3 P1 C1 111.2(4) . .
O12 P1 C1 108.1(4) 3_566 .
O5 P1 C1 99.8(4) . .
P2 O13 V1 128.7(4) . .
P1 O12 V1 130.5(4) 3_566 .
Mo2 O10 V1 148.7(4) . .
P2 O9 Mo1 113.2(4) . .
P2 O9 Mo2 130.0(4) . .
Mo1 O9 Mo2 87.6(3) . .
C1 O6 Mo1 119.6(5) . .
P1 O5 Mo2 129.3(4) . .
P1 O5 Mo1 112.7(4) . .
Mo2 O5 Mo1 86.8(2) . .
C2 C4 C3 113.3(9) . .
Mo1 O2 Mo2 111.2(3) . .
O6 C1 C3 109.0(7) . .
O6 C1 P2 102.1(6) . .
C3 C1 P2 114.7(8) . .
O6 C1 P1 103.5(7) . .
C3 C1 P1 115.5(7) . .
P2 C1 P1 110.5(5) . .
N1 C2 C4 114.0(10) . .
C4 C3 C1 117.0(8) . .

loop_
_geom_bond_atom_site_label_1
_geom_bond_atom_site_label_2
_geom_bond_distance
_geom_bond_site_symmetry_2
Mo1 O11 1.699(9) .
Mo1 O4 1.716(8) .
Mo1 O2 1.872(7) .
Mo1 O6 1.940(7) .
Mo1 O9 2.311(7) .
Mo1 O5 2.341(7) .
Mo1 Mo2 3.2097(14) .
Mo2 O7 1.707(9) .
Mo2 O1 1.720(9) .
Mo2 O10 1.794(7) .
Mo2 O2 2.016(7) .
Mo2 O9 2.327(7) .
Mo2 O5 2.328(7) .
V1 O10 1.937(7) 3_566
V1 O10 1.937(7) .
V1 O12 2.012(7) 3_566
V1 O12 2.012(7) .
V1 O13 2.016(7) 3_566
V1 O13 2.016(7) .
P2 O8 1.490(7) .
P2 O13 1.526(7) .
P2 O9 1.563(7) .
P2 C1 1.834(11) .
P1 O3 1.489(8) .
P1 O12 1.535(7) 3_566
P1 O5 1.577(7) .
P1 C1 1.841(11) .
O12 P1 1.535(7) 3_566
O6 C1 1.448(11) .
C4 C2 1.499(14) .
C4 C3 1.512(14) .
N1 C2 1.485(14) .
C1 C3 1.520(14) .
